data_7002896
loop_
_publ_author_name
'Zhang, Juwen'
'Yan, Pengfei'
'Li, Guangming'
'Hou, Guangfeng'
'Suda, Masayuki'
'Einaga, Yasuaki'

_publ_section_title
;
 Systematic investigation of an array of TCNQ lanthanide complexes:
 synthesis, structure and magnetic properties
;
_journal_issue 47
_journal_name_full 'Dalton Transactions'
_journal_page_first 10466
_journal_page_last 10473
_journal_paper_doi 10.1039/b909213g
_journal_year 2009
_chemical_formula_moiety 'C48 H40 Ce2 N16 O12, 2(C12 H4 N4), C H4 O, 2(H2 O), H2 O'
_chemical_formula_sum 'C73 H58 Ce2 N24 O16'
_chemical_formula_weight 1807.67
_chemical_name_systematic
;
?
;
_space_group_IT_number 2
_symmetry_cell_setting triclinic
_symmetry_space_group_name_Hall '-P 1'
_symmetry_space_group_name_H-M 'P -1'
_atom_sites_solution_hydrogens geom
_atom_sites_solution_primary direct
_atom_sites_solution_secondary difmap
_audit_creation_method SHELXL-97
_cell_angle_alpha 106.51(3)
_cell_angle_beta 101.90(3)
_cell_angle_gamma 100.78(3)
_cell_formula_units_Z 1
_cell_length_a 11.937(2)
_cell_length_b 13.387(3)
_cell_length_c 13.878(3)
_cell_measurement_reflns_used 12774
_cell_measurement_temperature 295(2)
_cell_measurement_theta_max 55.19
_cell_measurement_theta_min 6.11
_cell_volume 2008.0(9)
_computing_cell_refinement RAPID-AUTO
_computing_data_collection 'RAPID-AUTO (Rigaku Corporation, 1998)'
_computing_data_reduction 'CrystalStructure (Rigaku/MSC and Rigaku Corporation, 2002)'
_computing_molecular_graphics 'ORTEP-II (Johnson, 1976)'
_computing_structure_refinement SHELXL-97
_computing_structure_solution 'SHELXS-97 (Sheldrick, 1997)'
_diffrn_ambient_temperature 295(2)
_diffrn_measured_fraction_theta_full 0.959
_diffrn_measured_fraction_theta_max 0.959
_diffrn_measurement_device_type 'Rigaku RAXIS-RAPID'
_diffrn_measurement_method '\w scans'
_diffrn_radiation_monochromator graphite
_diffrn_radiation_source 'fine-focus sealed tube'
_diffrn_radiation_type MoK\a
_diffrn_radiation_wavelength 0.71073
_diffrn_reflns_av_R_equivalents 0.0730
_diffrn_reflns_av_sigmaI/netI 0.1020
_diffrn_reflns_limit_h_max 15
_diffrn_reflns_limit_h_min -15
_diffrn_reflns_limit_k_max 17
_diffrn_reflns_limit_k_min -17
_diffrn_reflns_limit_l_max 17
_diffrn_reflns_limit_l_min -17
_diffrn_reflns_number 18942
_diffrn_reflns_theta_full 27.48
_diffrn_reflns_theta_max 27.48
_diffrn_reflns_theta_min 3.14
_diffrn_standards_decay_% 0
_diffrn_standards_interval_count 0
_diffrn_standards_interval_time 0
_diffrn_standards_number 0
_exptl_absorpt_coefficient_mu 1.199
_exptl_absorpt_correction_T_max 0.8332
_exptl_absorpt_correction_T_min 0.7379
_exptl_absorpt_correction_type multi-scan
_exptl_absorpt_process_details
;
Higashi, T. (1995). Program for
Absorption Correction Correction. Rigaku Corporation, Tokyo, Japan.
;
_exptl_crystal_colour black
_exptl_crystal_density_diffrn 1.495
_exptl_crystal_density_method 'not measured'
_exptl_crystal_description platelet
_exptl_crystal_F_000 908
_exptl_crystal_size_max 0.27
_exptl_crystal_size_mid 0.24
_exptl_crystal_size_min 0.16
_refine_diff_density_max 1.001
_refine_diff_density_min -1.867
_refine_diff_density_rms 0.175
_refine_ls_extinction_coef 0.0109(18)
_refine_ls_extinction_expression Fc^*^=kFc[1+0.001xFc^2^\l^3^/sin(2\q)]^-1/4^
_refine_ls_extinction_method SHELXL
_refine_ls_goodness_of_fit_ref 1.022
_refine_ls_hydrogen_treatment constr
_refine_ls_matrix_type full
_refine_ls_number_parameters 535
_refine_ls_number_reflns 8834
_refine_ls_number_restraints 6
_refine_ls_restrained_S_all 1.022
_refine_ls_R_factor_all 0.1245
_refine_ls_R_factor_gt 0.0782
_refine_ls_shift/su_max 0.000
_refine_ls_shift/su_mean 0.000
_refine_ls_structure_factor_coef Fsqd
_refine_ls_weighting_details 'calc w=1/[\s^2^(Fo^2^)+(0.1421P)^2^+0.0000P] where P=(Fo^2^+2Fc^2^)/3'
_refine_ls_weighting_scheme calc
_refine_ls_wR_factor_gt 0.2010
_refine_ls_wR_factor_ref 0.2402
_reflns_number_gt 5490
_reflns_number_total 8834
_reflns_threshold_expression >2sigma(I)
_cod_data_source_file b909213g.txt
_cod_data_source_block zjw-158
_cod_original_sg_symbol_Hall '-p 1'
_cod_database_code 7002896

loop_
_symmetry_equiv_pos_as_xyz
'x, y, z'
'-x, -y, -z'

loop_
_atom_site_label
_atom_site_type_symbol
_atom_site_fract_x
_atom_site_fract_y
_atom_site_fract_z
_atom_site_U_iso_or_equiv
_atom_site_adp_type
_atom_site_occupancy
_atom_site_symmetry_multiplicity
_atom_site_calc_flag
_atom_site_refinement_flags
_atom_site_disorder_assembly
_atom_site_disorder_group
C1 C 0.4792(8) 0.1986(6) 0.1339(7) 0.0510(19) Uani 1 1 d . . .
C2 C 0.5727(8) 0.1569(6) 0.1700(6) 0.0502(19) Uani 1 1 d . . .
C3 C 0.6226(8) 0.1002(7) 0.0939(7) 0.055(2) Uani 1 1 d . . .
C4 C 0.6157(6) 0.1705(6) 0.2778(6) 0.0433(17) Uani 1 1 d . . .
C5 C 0.7013(7) 0.1205(6) 0.3137(6) 0.0442(17) Uani 1 1 d . . .
H1 H 0.7314 0.0769 0.2660 0.053 Uiso 1 1 calc R . .
C6 C 0.7410(7) 0.1350(6) 0.4173(6) 0.0491(18) Uani 1 1 d . . .
H2 H 0.7970 0.1002 0.4385 0.059 Uiso 1 1 calc R . .
C7 C 0.6999(7) 0.2010(6) 0.4933(7) 0.0475(18) Uani 1 1 d . . .
C8 C 0.6139(8) 0.2512(6) 0.4570(6) 0.0488(18) Uani 1 1 d . . .
H3 H 0.5850 0.2960 0.5048 0.059 Uiso 1 1 calc R . .
C9 C 0.5726(7) 0.2353(6) 0.3534(7) 0.0489(18) Uani 1 1 d . . .
H4 H 0.5145 0.2680 0.3318 0.059 Uiso 1 1 calc R . .
C10 C 0.7405(8) 0.2180(6) 0.6006(6) 0.053(2) Uani 1 1 d . . .
C11 C 0.8245(9) 0.1678(7) 0.6398(7) 0.063(2) Uani 1 1 d . . .
C12 C 0.7034(9) 0.2866(8) 0.6769(7) 0.062(2) Uani 1 1 d . . .
C13 C 0.0512(7) 0.4591(6) 0.1439(6) 0.0470(18) Uani 1 1 d . . .
C14 C 0.0022(7) 0.5316(6) 0.2079(6) 0.0465(18) Uani 1 1 d . . .
C15 C -0.0820(8) 0.5724(7) 0.1528(6) 0.0507(19) Uani 1 1 d . . .
C16 C 0.0395(7) 0.5626(6) 0.3185(6) 0.0434(16) Uani 1 1 d . . .
C17 C 0.1252(7) 0.5208(6) 0.3687(6) 0.0426(16) Uani 1 1 d . . .
H5 H 0.1598 0.4740 0.3287 0.051 Uiso 1 1 calc R . .
C18 C 0.1583(7) 0.5476(6) 0.4747(6) 0.0445(17) Uani 1 1 d . . .
H6 H 0.2172 0.5207 0.5056 0.053 Uiso 1 1 calc R . .
C19 C 0.1059(7) 0.6148(6) 0.5387(6) 0.0446(17) Uani 1 1 d . . .
C20 C 0.0205(7) 0.6572(6) 0.4891(6) 0.0456(17) Uani 1 1 d . . .
H7 H -0.0145 0.7036 0.5291 0.055 Uiso 1 1 calc R . .
C21 C -0.0113(7) 0.6310(6) 0.3827(6) 0.0461(18) Uani 1 1 d . . .
H8 H -0.0687 0.6594 0.3519 0.055 Uiso 1 1 calc R . .
C22 C 0.1380(7) 0.6395(6) 0.6488(6) 0.0477(18) Uani 1 1 d . . .
C23 C 0.2219(8) 0.5955(7) 0.6983(7) 0.0525(19) Uani 1 1 d . . .
C24 C 0.0841(8) 0.7044(7) 0.7145(7) 0.0528(19) Uani 1 1 d . . .
C25 C 0.6673(11) 0.6817(9) 0.3815(9) 0.077(3) Uani 1 1 d . . .
C26 C 0.6644(10) 0.6622(8) 0.4732(9) 0.075(3) Uani 1 1 d . . .
C27 C 0.7600(10) 0.7415(9) 0.5601(10) 0.075(3) Uani 1 1 d . . .
C28 C 0.5900(9) 0.5706(8) 0.5844(8) 0.065(3) Uani 1 1 d . . .
H9 H 0.6511 0.6182 0.6413 0.078 Uiso 1 1 calc R . .
C29 C 0.5820(9) 0.5800(7) 0.4860(8) 0.064(2) Uani 1 1 d . . .
C30 C 0.4915(9) 0.5086(8) 0.4009(9) 0.071(3) Uani 1 1 d . . .
H10 H 0.4853 0.5136 0.3346 0.085 Uiso 1 1 calc R . .
C31 C 0.4160(8) 1.0497(7) 0.4642(7) 0.058(2) Uani 1 1 d . . .
H11 H 0.3599 1.0833 0.4407 0.069 Uiso 1 1 calc R . .
C32 C 0.4610(8) 0.9825(6) 0.3913(7) 0.0513(19) Uani 1 1 d . . .
C33 C 0.5462(8) 0.9343(6) 0.4309(7) 0.0512(19) Uani 1 1 d . . .
H12 H 0.5778 0.8903 0.3850 0.061 Uiso 1 1 calc R . .
C34 C 0.3406(8) 1.0163(7) 0.2437(7) 0.057(2) Uani 1 1 d . . .
C35 C 0.4234(8) 0.9669(7) 0.2839(7) 0.054(2) Uani 1 1 d . . .
C36 C 0.4730(8) 0.9017(7) 0.2123(8) 0.059(2) Uani 1 1 d . . .
C37 C 0.772(2) 0.3012(18) 0.9861(18) 0.093(8) Uani 0.50 1 d P . .
H13 H 0.8033 0.3317 1.0607 0.140 Uiso 0.50 1 calc PR . .
H14 H 0.6871 0.2868 0.9678 0.140 Uiso 0.50 1 calc PR . .
H15 H 0.8036 0.3512 0.9545 0.140 Uiso 0.50 1 calc PR . .
Ce1 Ce 0.21414(4) 0.27630(4) 0.00309(4) 0.0487(2) Uani 1 1 d . . .
N1 N 0.4016(7) 0.2309(6) 0.1032(6) 0.0613(19) Uani 1 1 d . . .
N2 N 0.6648(8) 0.0565(7) 0.0341(7) 0.075(2) Uani 1 1 d . . .
N3 N 0.8904(9) 0.1270(8) 0.6738(8) 0.090(3) Uani 1 1 d . . .
N4 N 0.6745(9) 0.3454(7) 0.7381(7) 0.077(2) Uani 1 1 d . . .
N5 N 0.0917(6) 0.3998(6) 0.0943(5) 0.0539(17) Uani 1 1 d . . .
N6 N -0.1504(8) 0.6032(6) 0.1084(6) 0.063(2) Uani 1 1 d . . .
N7 N 0.2923(8) 0.5647(7) 0.7418(7) 0.074(2) Uani 1 1 d . . .
N8 N 0.0406(8) 0.7558(7) 0.7678(6) 0.072(2) Uani 1 1 d . . .
N9 N 0.6764(12) 0.7046(10) 0.3087(11) 0.117(4) Uani 1 1 d U . .
N10 N 0.8349(11) 0.8001(10) 0.6252(10) 0.105(4) Uani 1 1 d . . .
N11 N 0.2742(9) 1.0575(8) 0.2098(7) 0.082(3) Uani 1 1 d . . .
N12 N 0.5148(8) 0.8488(7) 0.1584(7) 0.075(2) Uani 1 1 d . . .
O1 O 0.3413(6) 0.4545(5) 0.1212(6) 0.080(2) Uani 1 1 d . . .
H16 H 0.3890 0.4413 0.1677 0.119 Uiso 1 1 d R . .
H17 H 0.3254 0.5131 0.1504 0.119 Uiso 1 1 d R . .
O2 O 0.1720(7) 0.2292(6) 0.1562(6) 0.083(2) Uani 1 1 d . . .
H18 H 0.1271 0.2459 0.1950 0.125 Uiso 1 1 d R . .
H19 H 0.2078 0.1869 0.1773 0.125 Uiso 1 1 d R . .
O3 O 0.0002(6) 0.1895(6) -0.0816(6) 0.080(2) Uani 1 1 d . . .
H20 H -0.0105 0.1836 -0.1457 0.120 Uiso 1 1 d R . .
H21 H -0.0629 0.1986 -0.0653 0.120 Uiso 1 1 d R . .
O4 O 0.1934(8) 0.1860(7) -0.1901(6) 0.103(3) Uani 1 1 d . . .
H22 H 0.1875 0.1854 -0.2523 0.154 Uiso 1 1 d R . .
H23 H 0.2327 0.1415 -0.1797 0.154 Uiso 1 1 d R . .
O5 O 0.3996(6) 0.3265(5) -0.0579(6) 0.0688(17) Uani 1 1 d . . .
H24 H 0.3667 0.3369 -0.1134 0.103 Uiso 1 1 d R . .
H25 H 0.4436 0.2848 -0.0735 0.103 Uiso 1 1 d R . .
O6 O 0.1812(7) 0.0779(5) -0.0404(7) 0.092(3) Uani 1 1 d . . .
H26 H 0.1926 0.0218 -0.0271 0.137 Uiso 1 1 d R . .
H27 H 0.1068 0.0681 -0.0629 0.137 Uiso 1 1 d R . .
O7 O 0.5646(7) 0.4834(6) 0.1093(6) 0.081(2) Uani 1 1 d . . .
H28 H 0.5922 0.4687 0.0567 0.121 Uiso 1 1 d R . .
H29 H 0.6131 0.4774 0.1601 0.121 Uiso 1 1 d R . .
O8 O 0.0357(14) 0.9838(9) 0.7421(17) 0.137(10) Uani 0.50 1 d P . .
H30 H 0.0626 0.9283 0.7338 0.205 Uiso 0.50 1 d PR . .
H31 H -0.0215 0.9710 0.6886 0.205 Uiso 0.50 1 d PR . .
O9 O 0.8001(11) 0.2169(11) 0.9545(13) 0.072(4) Uani 0.50 1 d P . .
H32 H 0.7416 0.1656 0.9365 0.108 Uiso 0.50 1 calc PR . .

loop_
_atom_site_aniso_label
_atom_site_aniso_U_11
_atom_site_aniso_U_22
_atom_site_aniso_U_33
_atom_site_aniso_U_23
_atom_site_aniso_U_13
_atom_site_aniso_U_12
C1 0.057(5) 0.052(4) 0.057(4) 0.027(4) 0.015(4) 0.030(4)
C2 0.062(5) 0.049(4) 0.052(4) 0.022(4) 0.018(4) 0.034(4)
C3 0.051(5) 0.060(5) 0.055(5) 0.021(4) 0.000(4) 0.030(4)
C4 0.039(4) 0.039(3) 0.058(4) 0.021(3) 0.014(3) 0.018(3)
C5 0.055(4) 0.045(4) 0.041(4) 0.016(3) 0.016(3) 0.027(3)
C6 0.049(4) 0.046(4) 0.058(5) 0.020(4) 0.011(4) 0.024(4)
C7 0.045(4) 0.040(4) 0.060(5) 0.022(3) 0.009(4) 0.015(3)
C8 0.062(5) 0.044(4) 0.054(4) 0.021(4) 0.024(4) 0.026(4)
C9 0.048(4) 0.049(4) 0.063(5) 0.027(4) 0.018(4) 0.027(4)
C10 0.069(5) 0.049(4) 0.049(4) 0.020(4) 0.021(4) 0.022(4)
C11 0.073(6) 0.060(5) 0.057(5) 0.028(4) 0.010(5) 0.018(5)
C12 0.075(6) 0.064(5) 0.051(5) 0.026(4) 0.020(5) 0.016(5)
C13 0.047(4) 0.051(4) 0.049(4) 0.020(4) 0.012(4) 0.024(4)
C14 0.040(4) 0.053(4) 0.053(4) 0.020(4) 0.009(3) 0.027(3)
C15 0.062(5) 0.054(4) 0.048(4) 0.019(4) 0.021(4) 0.035(4)
C16 0.045(4) 0.044(4) 0.050(4) 0.020(3) 0.016(3) 0.024(3)
C17 0.046(4) 0.043(4) 0.045(4) 0.013(3) 0.015(3) 0.024(3)
C18 0.043(4) 0.050(4) 0.052(4) 0.025(4) 0.018(3) 0.024(3)
C19 0.044(4) 0.045(4) 0.050(4) 0.019(3) 0.013(3) 0.018(3)
C20 0.046(4) 0.046(4) 0.051(4) 0.018(3) 0.014(4) 0.022(3)
C21 0.044(4) 0.055(4) 0.052(4) 0.025(4) 0.014(3) 0.033(4)
C22 0.046(4) 0.052(4) 0.055(4) 0.023(4) 0.017(4) 0.023(4)
C23 0.057(5) 0.051(4) 0.053(4) 0.020(4) 0.017(4) 0.017(4)
C24 0.061(5) 0.059(5) 0.051(4) 0.028(4) 0.020(4) 0.024(4)
C25 0.092(8) 0.085(7) 0.070(6) 0.032(6) 0.034(6) 0.038(6)
C26 0.087(7) 0.066(6) 0.090(7) 0.029(6) 0.038(6) 0.043(6)
C27 0.069(7) 0.076(7) 0.082(7) 0.023(6) 0.014(6) 0.034(6)
C28 0.060(5) 0.069(6) 0.064(5) 0.008(5) 0.014(5) 0.034(5)
C29 0.066(6) 0.059(5) 0.064(5) 0.015(5) 0.010(5) 0.032(5)
C30 0.065(6) 0.077(6) 0.075(6) 0.022(5) 0.019(5) 0.039(5)
C31 0.067(5) 0.053(4) 0.074(6) 0.031(4) 0.031(5) 0.040(4)
C32 0.063(5) 0.049(4) 0.058(5) 0.030(4) 0.024(4) 0.025(4)
C33 0.060(5) 0.042(4) 0.064(5) 0.023(4) 0.025(4) 0.025(4)
C34 0.066(5) 0.060(5) 0.060(5) 0.027(4) 0.028(4) 0.031(4)
C35 0.061(5) 0.058(5) 0.063(5) 0.029(4) 0.030(4) 0.034(4)
C36 0.060(5) 0.059(5) 0.067(5) 0.024(4) 0.024(5) 0.024(4)
C37 0.069(14) 0.072(13) 0.079(14) -0.013(12) -0.030(12) -0.004(12)
Ce1 0.0537(3) 0.0554(3) 0.0517(3) 0.0237(2) 0.0181(2) 0.0360(2)
N1 0.069(5) 0.070(4) 0.062(4) 0.032(4) 0.019(4) 0.040(4)
N2 0.080(6) 0.098(6) 0.067(5) 0.028(5) 0.032(4) 0.060(5)
N3 0.088(6) 0.102(7) 0.092(6) 0.055(6) 0.004(5) 0.039(6)
N4 0.096(7) 0.073(5) 0.063(5) 0.016(4) 0.030(5) 0.027(5)
N5 0.059(4) 0.064(4) 0.058(4) 0.027(3) 0.025(3) 0.040(4)
N6 0.082(5) 0.073(5) 0.056(4) 0.032(4) 0.021(4) 0.054(4)
N7 0.075(5) 0.084(6) 0.074(5) 0.043(5) 0.007(4) 0.038(5)
N8 0.084(6) 0.080(5) 0.062(5) 0.021(4) 0.031(4) 0.041(5)
N9 0.118(4) 0.117(4) 0.117(4) 0.0396(16) 0.0324(14) 0.0309(14)
N10 0.098(8) 0.098(8) 0.099(8) 0.014(7) 0.011(7) 0.026(7)
N11 0.097(7) 0.106(7) 0.077(5) 0.050(5) 0.034(5) 0.066(6)
N12 0.086(6) 0.077(5) 0.073(5) 0.018(4) 0.037(5) 0.045(5)
O1 0.068(4) 0.061(4) 0.092(5) -0.001(4) 0.007(4) 0.032(3)
O2 0.101(5) 0.113(6) 0.089(5) 0.068(5) 0.054(4) 0.070(5)
O3 0.050(4) 0.084(5) 0.096(5) 0.015(4) 0.012(4) 0.029(3)
O4 0.109(7) 0.108(6) 0.077(5) 0.011(5) 0.036(5) 0.019(5)
O5 0.077(4) 0.076(4) 0.085(4) 0.042(4) 0.042(4) 0.048(3)
O6 0.090(5) 0.055(4) 0.125(7) 0.026(4) 0.008(5) 0.035(4)
O7 0.078(5) 0.086(5) 0.082(5) 0.044(4) 0.002(4) 0.031(4)
O8 0.082(10) 0.030(6) 0.201(19) -0.012(9) -0.090(13) 0.006(7)
O9 0.042(7) 0.070(8) 0.110(11) 0.023(8) 0.037(7) 0.022(6)

loop_
_atom_type_symbol
_atom_type_description
_atom_type_scat_dispersion_real
_atom_type_scat_dispersion_imag
_atom_type_scat_source
C C 0.0033 0.0016 'International Tables Vol C Tables 4.2.6.8 and 6.1.1.4'
H H 0.0000 0.0000 'International Tables Vol C Tables 4.2.6.8 and 6.1.1.4'
N N 0.0061 0.0033 'International Tables Vol C Tables 4.2.6.8 and 6.1.1.4'
O O 0.0106 0.0060 'International Tables Vol C Tables 4.2.6.8 and 6.1.1.4'
Ce Ce -0.2486 2.6331 'International Tables Vol C Tables 4.2.6.8 and 6.1.1.4'

loop_
_geom_angle_atom_site_label_1
_geom_angle_atom_site_label_2
_geom_angle_atom_site_label_3
_geom_angle
_geom_angle_site_symmetry_1
_geom_angle_site_symmetry_3
_geom_angle_publ_flag
N1 C1 C2 178.7(10) . . ?
C1 C2 C3 116.9(7) . . ?
C1 C2 C4 121.7(7) . . ?
C3 C2 C4 121.4(7) . . ?
N2 C3 C2 178.6(11) . . ?
C5 C4 C9 117.2(7) . . ?
C5 C4 C2 122.3(7) . . ?
C9 C4 C2 120.6(7) . . ?
C6 C5 C4 121.0(7) . . ?
C6 C5 H1 119.5 . . ?
C4 C5 H1 119.5 . . ?
C5 C6 C7 122.1(7) . . ?
C5 C6 H2 119.0 . . ?
C7 C6 H2 119.0 . . ?
C10 C7 C6 123.0(7) . . ?
C10 C7 C8 120.2(8) . . ?
C6 C7 C8 116.8(8) . . ?
C9 C8 C7 121.2(8) . . ?
C9 C8 H3 119.4 . . ?
C7 C8 H3 119.4 . . ?
C8 C9 C4 121.7(7) . . ?
C8 C9 H4 119.2 . . ?
C4 C9 H4 119.2 . . ?
C12 C10 C7 123.3(8) . . ?
C12 C10 C11 114.7(8) . . ?
C7 C10 C11 122.0(8) . . ?
N3 C11 C10 177.9(12) . . ?
N4 C12 C10 177.7(11) . . ?
N5 C13 C14 178.2(9) . . ?
C16 C14 C13 121.4(7) . . ?
C16 C14 C15 123.8(7) . . ?
C13 C14 C15 114.8(7) . . ?
N6 C15 C14 178.9(10) . . ?
C21 C16 C17 116.8(7) . . ?
C21 C16 C14 122.0(7) . . ?
C17 C16 C14 121.1(7) . . ?
C18 C17 C16 121.3(7) . . ?
C18 C17 H5 119.3 . . ?
C16 C17 H5 119.3 . . ?
C17 C18 C19 121.7(7) . . ?
C17 C18 H6 119.1 . . ?
C19 C18 H6 119.1 . . ?
C18 C19 C20 117.3(7) . . ?
C18 C19 C22 121.5(7) . . ?
C20 C19 C22 121.3(7) . . ?
C21 C20 C19 120.7(7) . . ?
C21 C20 H7 119.7 . . ?
C19 C20 H7 119.7 . . ?
C20 C21 C16 122.2(7) . . ?
C20 C21 H8 118.9 . . ?
C16 C21 H8 118.9 . . ?
C23 C22 C24 116.1(7) . . ?
C23 C22 C19 121.3(7) . . ?
C24 C22 C19 122.6(7) . . ?
N7 C23 C22 176.7(10) . . ?
N8 C24 C22 179.3(10) . . ?
N9 C25 C26 175.1(14) . . ?
C25 C26 C29 126.9(11) . . ?
C25 C26 C27 110.2(10) . . ?
C29 C26 C27 122.9(10) . . ?
N10 C27 C26 177.9(13) . . ?
C30 C28 C29 121.3(9) 2_666 . ?
C30 C28 H9 119.4 2_666 . ?
C29 C28 H9 119.4 . . ?
C30 C29 C28 119.4(10) . . ?
C30 C29 C26 120.3(10) . . ?
C28 C29 C26 120.3(9) . . ?
C29 C30 C28 119.3(10) . 2_666 ?
C29 C30 H10 120.3 . . ?
C28 C30 H10 120.3 2_666 . ?
C33 C31 C32 121.1(8) 2_676 . ?
C33 C31 H11 119.5 2_676 . ?
C32 C31 H11 119.5 . . ?
C33 C32 C35 121.6(8) . . ?
C33 C32 C31 117.3(8) . . ?
C35 C32 C31 121.2(8) . . ?
C31 C33 C32 121.7(8) 2_676 . ?
C31 C33 H12 119.2 2_676 . ?
C32 C33 H12 119.2 . . ?
N11 C34 C35 178.7(11) . . ?
C34 C35 C32 122.1(8) . . ?
C34 C35 C36 117.7(8) . . ?
C32 C35 C36 120.1(8) . . ?
N12 C36 C35 177.3(11) . . ?
O9 C37 H13 109.5 . . ?
O9 C37 H14 109.5 . . ?
H13 C37 H14 109.5 . . ?
O9 C37 H15 109.5 . . ?
H13 C37 H15 109.5 . . ?
H14 C37 H15 109.5 . . ?
O1 Ce1 O3 138.0(2) . . ?
O1 Ce1 O6 145.1(3) . . ?
O3 Ce1 O6 71.6(3) . . ?
O1 Ce1 O2 90.2(3) . . ?
O3 Ce1 O2 84.5(3) . . ?
O6 Ce1 O2 72.2(3) . . ?
O1 Ce1 O4 128.4(3) . . ?
O3 Ce1 O4 73.4(3) . . ?
O6 Ce1 O4 69.3(3) . . ?
O2 Ce1 O4 140.0(3) . . ?
O1 Ce1 O5 69.9(2) . . ?
O3 Ce1 O5 136.3(3) . . ?
O6 Ce1 O5 101.9(3) . . ?
O2 Ce1 O5 136.1(2) . . ?
O4 Ce1 O5 64.3(3) . . ?
O1 Ce1 N5 67.8(2) . . ?
O3 Ce1 N5 71.4(2) . . ?
O6 Ce1 N5 127.9(3) . . ?
O2 Ce1 N5 68.9(2) . . ?
O4 Ce1 N5 130.2(3) . . ?
O5 Ce1 N5 130.2(2) . . ?
O1 Ce1 N6 80.5(3) . 2_565 ?
O3 Ce1 N6 76.5(3) . 2_565 ?
O6 Ce1 N6 132.4(3) . 2_565 ?
O2 Ce1 N6 138.4(2) . 2_565 ?
O4 Ce1 N6 68.3(3) . 2_565 ?
O5 Ce1 N6 78.1(2) . 2_565 ?
N5 Ce1 N6 70.1(2) . 2_565 ?
O1 Ce1 N1 76.3(2) . . ?
O3 Ce1 N1 138.6(3) . . ?
O6 Ce1 N1 69.5(3) . . ?
O2 Ce1 N1 70.6(2) . . ?
O4 Ce1 N1 105.0(3) . . ?
O5 Ce1 N1 66.8(2) . . ?
N5 Ce1 N1 124.7(2) . . ?
N6 Ce1 N1 142.8(3) 2_565 . ?
O1 Ce1 H27 159.3 . . ?
O3 Ce1 H27 52.8 . . ?
O6 Ce1 H27 18.8 . . ?
O2 Ce1 H27 72.1 . . ?
O4 Ce1 H27 67.9 . . ?
O5 Ce1 H27 115.5 . . ?
N5 Ce1 H27 113.4 . . ?
N6 Ce1 H27 119.9 2_565 . ?
N1 Ce1 H27 87.5 . . ?
C1 N1 Ce1 170.2(7) . . ?
C13 N5 Ce1 171.5(6) . . ?
C15 N6 Ce1 152.7(8) . 2_565 ?
Ce1 O1 H16 105.2 . . ?
Ce1 O1 H17 132.2 . . ?
H16 O1 H17 107.7 . . ?
Ce1 O2 H18 134.3 . . ?
Ce1 O2 H19 118.0 . . ?
H18 O2 H19 107.7 . . ?
Ce1 O3 H20 105.9 . . ?
Ce1 O3 H21 134.1 . . ?
H20 O3 H21 107.7 . . ?
Ce1 O4 H22 153.8 . . ?
Ce1 O4 H23 94.2 . . ?
H22 O4 H23 107.7 . . ?
Ce1 O5 H24 98.7 . . ?
Ce1 O5 H25 124.3 . . ?
H24 O5 H25 107.7 . . ?
Ce1 O6 H26 153.1 . . ?
Ce1 O6 H27 91.1 . . ?
H26 O6 H27 107.7 . . ?
H28 O7 H29 107.7 . . ?
H30 O8 H31 107.7 . . ?
C37 O9 H32 109.5 . . ?

loop_
_geom_bond_atom_site_label_1
_geom_bond_atom_site_label_2
_geom_bond_distance
_geom_bond_site_symmetry_2
_geom_bond_publ_flag
C1 N1 1.148(10) . ?
C1 C2 1.403(11) . ?
C2 C3 1.421(12) . ?
C2 C4 1.425(11) . ?
C3 N2 1.136(11) . ?
C4 C5 1.405(10) . ?
C4 C9 1.410(11) . ?
C5 C6 1.362(11) . ?
C5 H1 0.9300 . ?
C6 C7 1.406(12) . ?
C6 H2 0.9300 . ?
C7 C10 1.405(11) . ?
C7 C8 1.413(11) . ?
C8 C9 1.360(11) . ?
C8 H3 0.9300 . ?
C9 H4 0.9300 . ?
C10 C12 1.398(13) . ?
C10 C11 1.409(13) . ?
C11 N3 1.138(12) . ?
C12 N4 1.142(12) . ?
C13 N5 1.144(10) . ?
C13 C14 1.418(11) . ?
C14 C16 1.418(11) . ?
C14 C15 1.422(11) . ?
C15 N6 1.132(10) . ?
C16 C21 1.403(10) . ?
C16 C17 1.410(10) . ?
C17 C18 1.363(11) . ?
C17 H5 0.9300 . ?
C18 C19 1.405(11) . ?
C18 H6 0.9300 . ?
C19 C20 1.409(10) . ?
C19 C22 1.419(11) . ?
C20 C21 1.368(11) . ?
C20 H7 0.9300 . ?
C21 H8 0.9300 . ?
C22 C23 1.410(12) . ?
C22 C24 1.415(12) . ?
C23 N7 1.142(11) . ?
C24 N8 1.136(11) . ?
C25 N9 1.156(16) . ?
C25 C26 1.376(15) . ?
C26 C29 1.409(15) . ?
C26 C27 1.462(17) . ?
C27 N10 1.110(14) . ?
C28 C30 1.390(15) 2_666 ?
C28 C29 1.392(14) . ?
C28 H9 0.9300 . ?
C29 C30 1.387(14) . ?
C30 C28 1.390(15) 2_666 ?
C30 H10 0.9300 . ?
C31 C33 1.372(12) 2_676 ?
C31 C32 1.418(12) . ?
C31 H11 0.9300 . ?
C32 C33 1.404(11) . ?
C32 C35 1.406(12) . ?
C33 C31 1.372(12) 2_676 ?
C33 H12 0.9300 . ?
C34 N11 1.145(12) . ?
C34 C35 1.398(12) . ?
C35 C36 1.430(12) . ?
C36 N12 1.137(11) . ?
C37 O9 1.22(3) . ?
C37 H13 0.9600 . ?
C37 H14 0.9600 . ?
C37 H15 0.9600 . ?
Ce1 O1 2.465(6) . ?
Ce1 O3 2.476(6) . ?
Ce1 O6 2.485(7) . ?
Ce1 O2 2.500(7) . ?
Ce1 O4 2.545(8) . ?
Ce1 O5 2.571(7) . ?
Ce1 N5 2.636(7) . ?
Ce1 N6 2.639(7) 2_565 ?
Ce1 N1 2.649(7) . ?
Ce1 H27 2.6414 . ?
N6 Ce1 2.639(7) 2_565 ?
O1 H16 0.8501 . ?
O1 H17 0.8500 . ?
O2 H18 0.8500 . ?
O2 H19 0.8500 . ?
O3 H20 0.8501 . ?
O3 H21 0.8500 . ?
O4 H22 0.8500 . ?
O4 H23 0.8500 . ?
O5 H24 0.8499 . ?
O5 H25 0.8500 . ?
O6 H26 0.8500 . ?
O6 H27 0.8500 . ?
O7 H28 0.8500 . ?
O7 H29 0.8500 . ?
O8 H30 0.8500 . ?
O8 H31 0.8500 . ?
O9 H32 0.8200 . ?

loop_
_geom_hbond_atom_site_label_D
_geom_hbond_atom_site_label_H
_geom_hbond_atom_site_label_A
_geom_hbond_distance_DH
_geom_hbond_distance_HA
_geom_hbond_distance_DA
_geom_hbond_angle_DHA
_geom_hbond_site_symmetry_A
O1 H17 N4 0.85 2.08 2.896(11) 161.9 2_666
O2 H18 N8 0.85 2.17 2.960(12) 155.6 2_566
O2 H19 N11 0.85 2.15 2.995(11) 170.0 1_545
O3 H20 N3 0.85 2.37 3.176(12) 158.4 1_454
O3 H21 O9 0.85 1.76 2.609(14) 173.8 1_454
O4 H22 N9 0.85 2.39 2.973(17) 126.6 2_665
O4 H23 O6 0.85 2.46 2.862(13) 109.4 .
O5 H24 O7 0.85 2.37 2.812(10) 112.8 2_665
O5 H25 N12 0.85 2.05 2.850(10) 156.1 2_665
O6 H27 O3 0.85 2.28 2.901(10) 129.9 .
O6 H27 O8 0.85 2.50 2.928(19) 111.7 1_544
O7 H29 N7 0.85 1.87 2.706(10) 168.9 2_666
O8 H31 N10 0.85 2.39 2.890(17) 118.1 1_455
O9 H32 N2 0.82 2.44 3.038(18) 130.7 1_556
